data_7230407
loop_
_publ_author_name
'Qin, Yaru'
'Ge, Yu'
'Zhang, Shasha'
'Sun, Hao'
'Jing, Yu'
'Li, Yahong'
'Liu, Wei'

_publ_section_title
;
 A series of Ln4III clusters: Dy4 single molecule magnet and Tb4
 multi-responsive luminescent sensor for Fe3+,
 CrO42&#x2212;/Cr2O72&#x2212; and 4-nitroaniline
;
_journal_issue 23
_journal_name_full 'RSC Advances'
_journal_page_first 12641
_journal_paper_doi 10.1039/C8RA01485J
_journal_volume 8
_journal_year 2018
_chemical_formula_moiety 'C74 H78 Ho4 N6 O26, 2(C H4 O)'
_chemical_formula_sum 'C76 H86 Ho4 N6 O28'
_chemical_formula_weight 2191.22
_space_group_crystal_system monoclinic
_space_group_IT_number 14
_space_group_name_Hall '-P 2ybc'
_space_group_name_H-M_alt 'P 1 21/c 1'
_symmetry_space_group_name_Hall '-P 2ybc'
_symmetry_space_group_name_H-M 'P 1 21/c 1'
_atom_sites_solution_hydrogens geom
_audit_creation_date 2017-03-13
_audit_creation_method
;
Olex2 1.2
(compiled 2017.03.02 svn.r3394 for OlexSys, GUI svn.r5324)
;
_audit_update_record
;
2018-03-20 deposited with the CCDC.
2018-03-26 downloaded from the CCDC.
;
_cell_angle_alpha 90
_cell_angle_beta 96.123(4)
_cell_angle_gamma 90
_cell_formula_units_Z 2
_cell_length_a 13.4321(16)
_cell_length_b 11.8480(14)
_cell_length_c 24.450(3)
_cell_measurement_reflns_used 9859
_cell_measurement_temperature 120(2)
_cell_measurement_theta_max 27.58
_cell_measurement_theta_min 2.30
_cell_volume 3868.9(8)
_computing_cell_refinement 'SAINT v8.37A (Bruker, 2015)'
_computing_data_collection 'SAINT v8.37A (Bruker, 2015)'
_computing_data_reduction 'SAINT v8.37A (Bruker, 2015)'
_computing_molecular_graphics 'Olex2 (Dolomanov et al., 2009)'
_computing_publication_material 'Olex2 (Dolomanov et al., 2009)'
_computing_structure_refinement 'ShelXL (Sheldrick, 2015)'
_computing_structure_solution 'ShelXT (Sheldrick, 2015)'
_diffrn_ambient_temperature 119.98
_diffrn_measured_fraction_theta_full 0.999
_diffrn_measured_fraction_theta_max 0.992
_diffrn_measurement_device_type 'Bruker D8 VENTURE'
_diffrn_measurement_method '\f and \w scans'
_diffrn_radiation_type MoK\a
_diffrn_radiation_wavelength 0.71073
_diffrn_reflns_av_R_equivalents 0.0803
_diffrn_reflns_av_unetI/netI 0.0497
_diffrn_reflns_Laue_measured_fraction_full 0.999
_diffrn_reflns_Laue_measured_fraction_max 0.992
_diffrn_reflns_limit_h_max 17
_diffrn_reflns_limit_h_min -17
_diffrn_reflns_limit_k_max 15
_diffrn_reflns_limit_k_min -15
_diffrn_reflns_limit_l_max 31
_diffrn_reflns_limit_l_min -31
_diffrn_reflns_number 59835
_diffrn_reflns_point_group_measured_fraction_full 0.999
_diffrn_reflns_point_group_measured_fraction_max 0.992
_diffrn_reflns_theta_full 25.242
_diffrn_reflns_theta_max 27.630
_diffrn_reflns_theta_min 2.501
_diffrn_standards_number 0
_exptl_absorpt_coefficient_mu 4.133
_exptl_absorpt_correction_T_max 0.7456
_exptl_absorpt_correction_T_min 0.5404
_exptl_absorpt_correction_type multi-scan
_exptl_absorpt_process_details
'SADABS-2016/2 (Bruker,2016/2) was used for absorption correction. wR2(int) was 0.1658 before and 0.0765 after correction. The Ratio of minimum to maximum transmission is 0.7248. The \l/2 correction factor is Not present.'
_exptl_crystal_colour 'clear light yellow'
_exptl_crystal_colour_lustre clear
_exptl_crystal_colour_modifier light
_exptl_crystal_colour_primary yellow
_exptl_crystal_density_diffrn 1.881
_exptl_crystal_description block
_exptl_crystal_F_000 2152
_exptl_crystal_size_max 0.4
_exptl_crystal_size_mid 0.05
_exptl_crystal_size_min 0.05
_refine_diff_density_max 0.847
_refine_diff_density_min -1.105
_refine_diff_density_rms 0.153
_refine_ls_extinction_method none
_refine_ls_goodness_of_fit_ref 1.058
_refine_ls_hydrogen_treatment constr
_refine_ls_matrix_type full
_refine_ls_number_parameters 533
_refine_ls_number_reflns 8938
_refine_ls_number_restraints 12
_refine_ls_restrained_S_all 1.057
_refine_ls_R_factor_all 0.0500
_refine_ls_R_factor_gt 0.0313
_refine_ls_shift/su_max 0.001
_refine_ls_shift/su_mean 0.000
_refine_ls_structure_factor_coef Fsqd
_refine_ls_weighting_details 'w=1/[\s^2^(Fo^2^)+(0.0097P)^2^+11.1418P] where P=(Fo^2^+2Fc^2^)/3'
_refine_ls_weighting_scheme calc
_refine_ls_wR_factor_gt 0.0603
_refine_ls_wR_factor_ref 0.0685
_reflns_Friedel_coverage 0.000
_reflns_number_gt 7219
_reflns_number_total 8938
_reflns_threshold_expression 'I > 2\s(I)'
_cod_data_source_file c8ra01485j2.cif
_cod_data_source_block mo_ho4xws_0m
_cod_database_code 7230407
_shelx_shelxl_version_number 2014/7
_shelx_space_group_comment
;
The symmetry employed for this shelxl refinement is uniquely defined
by the following loop, which should always be used as a source of
symmetry information in preference to the above space-group names.
They are only intended as comments.
;
_olex2_refinement_description
;
1. Fixed Uiso
 At 1.2 times of:
  All C(H) groups, All C(H,H) groups
 At 1.5 times of:
  All C(H,H,H) groups, All O(H) groups
2. Uiso/Uaniso restraints and constraints
Uanis(C37) \\sim Ueq, Uanis(C37A) \\sim Ueq: with sigma of 0.001 and sigma for
terminal atoms of 0.002
3. Others
 Fixed Sof: C37(0.5) H37A(0.5) H37B(0.5) H37C(0.5) C37A(0.5) H37D(0.5)
 H37E(0.5) H37F(0.5)
4.a Secondary CH2 refined with riding coordinates:
 C8(H8A,H8B), C24(H24A,H24B)
4.b Aromatic/amide H refined with riding coordinates:
 C4(H4), C5(H5), C6(H6), C9(H9), C11(H11), C12(H12), C13(H13), C20(H20),
 C21(H21), C22(H22), C25(H25), C27(H27), C28(H28), C29(H29)
4.c Idealised Me refined as rotating group:
 C3(H3A,H3B,H3C), C16(H16A,H16B,H16C), C19(H19A,H19B,H19C), C32(H32A,H32B,
 H32C), C35(H35A,H35B,H35C), C36(H36A,H36B,H36C), C37(H37A,H37B,H37C), C38(H38A,
 H38B,H38C), C37A(H37D,H37E,H37F)
4.d Idealised tetrahedral OH refined as rotating group:
 O14(H14)
;
_olex2_submission_special_instructions 'No special instructions were received'

loop_
_space_group_symop_operation_xyz
'x, y, z'
'-x, y+1/2, -z+1/2'
'-x, -y, -z'
'x, -y-1/2, z-1/2'

loop_
_atom_site_label
_atom_site_type_symbol
_atom_site_fract_x
_atom_site_fract_y
_atom_site_fract_z
_atom_site_U_iso_or_equiv
_atom_site_adp_type
_atom_site_occupancy
_atom_site_site_symmetry_order
_atom_site_calc_flag
_atom_site_refinement_flags_posn
_atom_site_refinement_flags_adp
_atom_site_refinement_flags_occupancy
_atom_site_disorder_assembly
_atom_site_disorder_group
Ho1 Ho 0.81558(2) 0.69813(2) 0.35641(2) 0.01621(5) Uani 1 1 d . . . . .
Ho2 Ho 0.89991(2) 0.92803(2) 0.45086(2) 0.01628(5) Uani 1 1 d . . . . .
O1 O 0.9479(2) 0.7620(2) 0.41400(11) 0.0168(6) Uani 1 1 d . . . . .
O2 O 0.9728(2) 0.7821(3) 0.52179(12) 0.0253(7) Uani 1 1 d . . . . .
O3 O 0.7513(2) 0.5302(2) 0.35251(12) 0.0232(7) Uani 1 1 d . . . . .
O4 O 0.5831(2) 0.3975(3) 0.32034(14) 0.0296(8) Uani 1 1 d . . . . .
O5 O 0.7868(2) 0.8943(2) 0.37191(11) 0.0179(6) Uani 1 1 d . . . . .
O6 O 0.6499(2) 0.7585(2) 0.32114(13) 0.0228(7) Uani 1 1 d . . . . .
O7 O 0.9343(2) 1.0270(2) 0.53005(11) 0.0197(6) Uani 1 1 d . . . . .
O8 O 1.0038(2) 1.0071(3) 0.63129(12) 0.0282(7) Uani 1 1 d . . . . .
O9 O 0.7735(2) 0.8469(2) 0.48861(12) 0.0218(7) Uani 1 1 d . . . . .
O10 O 0.7319(2) 0.6983(2) 0.43531(12) 0.0235(7) Uani 1 1 d . . . . .
O11 O 0.7877(2) 0.6577(3) 0.25476(13) 0.0294(8) Uani 1 1 d . . . . .
O12 O 0.8957(3) 0.7841(3) 0.28221(13) 0.0302(8) Uani 1 1 d . . . . .
O13 O 0.8647(3) 0.7483(3) 0.19451(13) 0.0369(9) Uani 1 1 d . . . . .
N1 N 0.9538(3) 0.5679(3) 0.34140(15) 0.0211(8) Uani 1 1 d . . . . .
N2 N 0.7862(3) 1.0874(3) 0.45070(16) 0.0268(9) Uani 1 1 d . . . . .
N3 N 0.8490(3) 0.7303(3) 0.24197(16) 0.0261(9) Uani 1 1 d . . . . .
C1 C 1.0187(3) 0.6969(3) 0.44248(18) 0.0203(9) Uani 1 1 d . . . . .
C2 C 1.0328(3) 0.7040(4) 0.49927(18) 0.0226(10) Uani 1 1 d . . . . .
C3 C 0.9484(4) 0.7607(4) 0.57636(18) 0.0278(11) Uani 1 1 d . . . . .
H3A H 0.8937 0.8107 0.5845 0.042 Uiso 1 1 calc GR . . . .
H3B H 1.0072 0.7750 0.6027 0.042 Uiso 1 1 calc GR . . . .
H3C H 0.9275 0.6819 0.5793 0.042 Uiso 1 1 calc GR . . . .
C4 C 1.1034(4) 0.6367(4) 0.5298(2) 0.0304(11) Uani 1 1 d . . . . .
H4 H 1.1113 0.6409 0.5688 0.036 Uiso 1 1 calc R . . . .
C5 C 1.1620(4) 0.5636(4) 0.5029(2) 0.0342(12) Uani 1 1 d . . . . .
H5 H 1.2108 0.5178 0.5233 0.041 Uiso 1 1 calc R . . . .
C6 C 1.1492(4) 0.5576(4) 0.4461(2) 0.0303(11) Uani 1 1 d . . . . .
H6 H 1.1897 0.5075 0.4277 0.036 Uiso 1 1 calc R . . . .
C7 C 1.0781(3) 0.6239(4) 0.41537(18) 0.0216(9) Uani 1 1 d . . . . .
C8 C 1.0565(3) 0.6131(4) 0.35403(18) 0.0232(10) Uani 1 1 d . . . . .
H8A H 1.0619 0.6878 0.3364 0.028 Uiso 1 1 calc R . . . .
H8B H 1.1056 0.5615 0.3397 0.028 Uiso 1 1 calc R . . . .
C9 C 0.9473(3) 0.4662(4) 0.32379(18) 0.0233(10) Uani 1 1 d . . . . .
H9 H 1.0085 0.4296 0.3185 0.028 Uiso 1 1 calc R . . . .
C10 C 0.8561(3) 0.4007(3) 0.31107(17) 0.0208(9) Uani 1 1 d . . . . .
C11 C 0.8647(4) 0.2995(4) 0.28214(18) 0.0260(10) Uani 1 1 d . . . . .
H11 H 0.9287 0.2752 0.2737 0.031 Uiso 1 1 calc R . . . .
C12 C 0.7822(4) 0.2351(4) 0.26591(19) 0.0255(10) Uani 1 1 d . . . . .
H12 H 0.7884 0.1679 0.2454 0.031 Uiso 1 1 calc R . . . .
C13 C 0.6885(4) 0.2694(4) 0.27993(18) 0.0250(10) Uani 1 1 d . . . . .
H13 H 0.6310 0.2253 0.2686 0.030 Uiso 1 1 calc R . . . .
C14 C 0.6786(3) 0.3665(4) 0.30998(18) 0.0219(10) Uani 1 1 d . . . . .
C15 C 0.7623(3) 0.4372(3) 0.32575(17) 0.0209(9) Uani 1 1 d . . . . .
C16 C 0.5713(4) 0.4224(4) 0.3768(2) 0.0308(11) Uani 1 1 d . . . . .
H16A H 0.5006 0.4376 0.3805 0.046 Uiso 1 1 calc GR . . . .
H16B H 0.6114 0.4889 0.3886 0.046 Uiso 1 1 calc GR . . . .
H16C H 0.5937 0.3577 0.3999 0.046 Uiso 1 1 calc GR . . . .
C17 C 0.6943(3) 0.9352(3) 0.35985(16) 0.0175(9) Uani 1 1 d . . . . .
C18 C 0.6180(3) 0.8659(4) 0.33396(18) 0.0220(10) Uani 1 1 d . . . . .
C19 C 0.5779(4) 0.6855(4) 0.2916(2) 0.0345(12) Uani 1 1 d . . . . .
H19A H 0.6092 0.6125 0.2854 0.052 Uiso 1 1 calc GR . . . .
H19B H 0.5542 0.7198 0.2562 0.052 Uiso 1 1 calc GR . . . .
H19C H 0.5212 0.6743 0.3131 0.052 Uiso 1 1 calc GR . . . .
C20 C 0.5214(3) 0.9023(4) 0.32124(19) 0.0267(10) Uani 1 1 d . . . . .
H20 H 0.4719 0.8531 0.3038 0.032 Uiso 1 1 calc R . . . .
C21 C 0.4970(4) 1.0119(4) 0.3342(2) 0.0310(11) Uani 1 1 d . . . . .
H21 H 0.4301 1.0379 0.3262 0.037 Uiso 1 1 calc R . . . .
C22 C 0.5691(4) 1.0831(4) 0.35854(19) 0.0280(11) Uani 1 1 d . . . . .
H22 H 0.5518 1.1583 0.3671 0.034 Uiso 1 1 calc R . . . .
C23 C 0.6671(3) 1.0463(4) 0.37086(18) 0.0227(10) Uani 1 1 d . . . . .
C24 C 0.7454(4) 1.1275(4) 0.39658(18) 0.0267(11) Uani 1 1 d . . . . .
H24A H 0.8000 1.1347 0.3726 0.032 Uiso 1 1 calc R . . . .
H24B H 0.7151 1.2030 0.4000 0.032 Uiso 1 1 calc R . . . .
C25 C 0.7474(4) 1.1291(4) 0.4925(2) 0.0308(11) Uani 1 1 d . . . . .
H25 H 0.6944 1.1817 0.4849 0.037 Uiso 1 1 calc R . . . .
C26 C 0.7775(4) 1.1030(4) 0.55002(19) 0.0276(11) Uani 1 1 d . . . . .
C27 C 0.7167(4) 1.1309(5) 0.5907(2) 0.0420(14) Uani 1 1 d . . . . .
H27 H 0.6535 1.1653 0.5806 0.050 Uiso 1 1 calc R . . . .
C28 C 0.7466(4) 1.1095(5) 0.6450(2) 0.0474(16) Uani 1 1 d . . . . .
H28 H 0.7023 1.1250 0.6719 0.057 Uiso 1 1 calc R . . . .
C29 C 0.8411(4) 1.0653(5) 0.6613(2) 0.0387(13) Uani 1 1 d . . . . .
H29 H 0.8621 1.0513 0.6991 0.046 Uiso 1 1 calc R . . . .
C30 C 0.9034(4) 1.0423(4) 0.62176(19) 0.0293(11) Uani 1 1 d . . . . .
C31 C 0.8714(3) 1.0562(4) 0.56575(19) 0.0240(10) Uani 1 1 d . . . . .
C32 C 1.0365(4) 0.9761(4) 0.68673(18) 0.0329(12) Uani 1 1 d . . . . .
H32A H 1.1074 0.9552 0.6897 0.049 Uiso 1 1 calc GR . . . .
H32B H 0.9970 0.9118 0.6974 0.049 Uiso 1 1 calc GR . . . .
H32C H 1.0275 1.0401 0.7111 0.049 Uiso 1 1 calc GR . . . .
C33 C 0.7163(3) 0.7660(4) 0.47331(18) 0.0216(9) Uani 1 1 d . . . . .
C34 C 0.6232(4) 0.7530(4) 0.5030(2) 0.0283(11) Uani 1 1 d . . . . .
C35 C 0.6563(4) 0.7427(5) 0.5650(2) 0.0433(14) Uani 1 1 d . . . . .
H35A H 0.6942 0.6726 0.5722 0.065 Uiso 1 1 calc GR . . . .
H35B H 0.5971 0.7416 0.5853 0.065 Uiso 1 1 calc GR . . . .
H35C H 0.6986 0.8072 0.5772 0.065 Uiso 1 1 calc GR . . . .
C36 C 0.5629(4) 0.8621(5) 0.4943(2) 0.0415(14) Uani 1 1 d . . . . .
H36A H 0.6049 0.9262 0.5075 0.062 Uiso 1 1 calc GR . . . .
H36B H 0.5042 0.8583 0.5148 0.062 Uiso 1 1 calc GR . . . .
H36C H 0.5412 0.8717 0.4550 0.062 Uiso 1 1 calc GR . . . .
C37 C 0.5501(9) 0.6660(10) 0.4746(5) 0.030(3) Uani 0.5 1 d . U P A 1
H37A H 0.5821 0.5916 0.4757 0.045 Uiso 0.5 1 calc GR . P A 1
H37B H 0.5320 0.6883 0.4362 0.045 Uiso 0.5 1 calc GR . P A 1
H37C H 0.4896 0.6626 0.4937 0.045 Uiso 0.5 1 calc GR . P A 1
O14 O 0.3819(4) 0.5248(4) 0.2889(2) 0.0668(13) Uani 1 1 d . . . . .
H14 H 0.4341 0.4933 0.2804 0.100 Uiso 1 1 calc GR . . . .
C38 C 0.3096(5) 0.4429(5) 0.2963(3) 0.0546(17) Uani 1 1 d . . . . .
H38A H 0.2622 0.4380 0.2630 0.082 Uiso 1 1 calc GR . . . .
H38B H 0.2736 0.4637 0.3276 0.082 Uiso 1 1 calc GR . . . .
H38C H 0.3422 0.3696 0.3034 0.082 Uiso 1 1 calc GR . . . .
C37A C 0.5715(10) 0.6426(10) 0.4898(5) 0.035(3) Uani 0.5 1 d . U P A 2
H37D H 0.6186 0.5805 0.4988 0.052 Uiso 0.5 1 calc GR . P A 2
H37E H 0.5477 0.6400 0.4505 0.052 Uiso 0.5 1 calc GR . P A 2
H37F H 0.5144 0.6350 0.5113 0.052 Uiso 0.5 1 calc GR . P A 2

loop_
_atom_site_aniso_label
_atom_site_aniso_U_11
_atom_site_aniso_U_22
_atom_site_aniso_U_33
_atom_site_aniso_U_23
_atom_site_aniso_U_13
_atom_site_aniso_U_12
Ho1 0.01395(10) 0.01687(10) 0.01752(10) -0.00213(8) 0.00035(7) -0.00075(8)
Ho2 0.01688(11) 0.01771(10) 0.01381(10) -0.00144(7) -0.00037(8) -0.00233(8)
O1 0.0139(15) 0.0198(14) 0.0163(14) -0.0011(12) -0.0007(12) 0.0007(12)
O2 0.0307(19) 0.0286(17) 0.0166(15) 0.0030(13) 0.0027(14) 0.0044(14)
O3 0.0236(17) 0.0173(15) 0.0296(17) -0.0034(13) 0.0068(14) -0.0026(13)
O4 0.0208(17) 0.0292(17) 0.038(2) 0.0001(15) -0.0001(15) -0.0007(14)
O5 0.0148(15) 0.0207(15) 0.0172(15) -0.0032(12) -0.0032(12) 0.0034(12)
O6 0.0132(15) 0.0206(15) 0.0326(18) -0.0054(13) -0.0064(13) 0.0010(12)
O7 0.0193(16) 0.0270(16) 0.0134(14) -0.0035(12) 0.0039(12) -0.0052(13)
O8 0.035(2) 0.0291(17) 0.0197(16) -0.0005(14) -0.0005(14) -0.0028(15)
O9 0.0233(17) 0.0224(15) 0.0203(15) -0.0004(13) 0.0051(13) -0.0037(13)
O10 0.0239(17) 0.0230(16) 0.0247(16) -0.0005(13) 0.0076(14) -0.0021(13)
O11 0.0248(18) 0.0385(19) 0.0250(17) -0.0013(15) 0.0033(14) -0.0052(15)
O12 0.035(2) 0.0311(18) 0.0257(18) -0.0009(14) 0.0074(15) -0.0046(15)
O13 0.042(2) 0.049(2) 0.0224(18) 0.0079(16) 0.0127(16) 0.0097(18)
N1 0.0172(19) 0.0226(19) 0.0232(19) -0.0003(16) 0.0012(15) -0.0015(15)
N2 0.025(2) 0.0220(19) 0.031(2) -0.0046(17) -0.0064(18) -0.0020(17)
N3 0.029(2) 0.027(2) 0.023(2) 0.0028(17) 0.0040(18) 0.0060(18)
C1 0.016(2) 0.018(2) 0.026(2) 0.0042(18) -0.0011(18) -0.0015(17)
C2 0.021(2) 0.022(2) 0.024(2) 0.0040(18) -0.0001(19) 0.0027(19)
C3 0.036(3) 0.029(2) 0.018(2) 0.0015(19) 0.003(2) 0.002(2)
C4 0.034(3) 0.029(3) 0.026(2) 0.007(2) -0.006(2) -0.002(2)
C5 0.029(3) 0.030(3) 0.041(3) 0.002(2) -0.008(2) 0.009(2)
C6 0.023(3) 0.027(2) 0.039(3) 0.000(2) -0.001(2) 0.005(2)
C7 0.018(2) 0.023(2) 0.023(2) -0.0014(18) -0.0008(18) 0.0012(18)
C8 0.014(2) 0.025(2) 0.031(3) -0.005(2) 0.0063(19) 0.0019(18)
C9 0.022(2) 0.025(2) 0.022(2) 0.0011(19) 0.0017(19) 0.003(2)
C10 0.025(2) 0.017(2) 0.020(2) 0.0014(17) -0.0026(19) -0.0020(18)
C11 0.032(3) 0.021(2) 0.025(2) 0.0017(19) 0.003(2) 0.003(2)
C12 0.032(3) 0.019(2) 0.025(2) -0.0023(18) 0.001(2) 0.001(2)
C13 0.031(3) 0.021(2) 0.021(2) 0.0036(18) -0.006(2) -0.005(2)
C14 0.024(2) 0.019(2) 0.023(2) 0.0041(18) -0.0007(19) -0.0010(18)
C15 0.023(2) 0.017(2) 0.021(2) 0.0050(17) -0.0019(19) 0.0034(18)
C16 0.025(3) 0.029(3) 0.040(3) 0.001(2) 0.009(2) -0.002(2)
C17 0.018(2) 0.021(2) 0.014(2) 0.0007(17) 0.0025(17) 0.0021(18)
C18 0.023(2) 0.023(2) 0.020(2) 0.0037(18) 0.0002(19) 0.0035(19)
C19 0.024(3) 0.027(3) 0.050(3) -0.009(2) -0.008(2) -0.008(2)
C20 0.021(2) 0.028(2) 0.030(3) 0.002(2) -0.002(2) -0.001(2)
C21 0.024(3) 0.034(3) 0.035(3) 0.003(2) -0.001(2) 0.007(2)
C22 0.028(3) 0.027(2) 0.029(3) 0.002(2) 0.001(2) 0.009(2)
C23 0.024(2) 0.023(2) 0.019(2) 0.0013(18) -0.0027(19) 0.0046(19)
C24 0.034(3) 0.018(2) 0.028(2) 0.0005(19) 0.000(2) 0.001(2)
C25 0.024(3) 0.032(3) 0.037(3) -0.006(2) 0.002(2) 0.001(2)
C26 0.022(2) 0.031(3) 0.030(3) -0.008(2) 0.001(2) -0.004(2)
C27 0.025(3) 0.057(4) 0.044(3) -0.022(3) 0.003(2) -0.005(3)
C28 0.025(3) 0.082(4) 0.037(3) -0.021(3) 0.009(2) -0.010(3)
C29 0.033(3) 0.056(4) 0.026(3) -0.012(3) 0.004(2) -0.011(3)
C30 0.028(3) 0.034(3) 0.026(2) -0.006(2) 0.003(2) -0.007(2)
C31 0.022(2) 0.024(2) 0.027(2) -0.0045(19) 0.005(2) -0.0075(19)
C32 0.042(3) 0.034(3) 0.022(2) 0.004(2) -0.001(2) -0.003(2)
C33 0.017(2) 0.024(2) 0.024(2) 0.0042(19) 0.0025(19) 0.0024(19)
C34 0.025(3) 0.030(3) 0.031(3) -0.005(2) 0.011(2) -0.007(2)
C35 0.039(3) 0.060(4) 0.033(3) 0.015(3) 0.017(3) 0.008(3)
C36 0.025(3) 0.054(4) 0.047(3) 0.005(3) 0.009(2) 0.008(3)
C37 0.028(3) 0.030(3) 0.032(3) 0.0003(19) 0.0049(19) -0.0021(19)
O14 0.062(3) 0.051(3) 0.088(4) -0.002(3) 0.013(3) -0.007(2)
C38 0.048(4) 0.050(4) 0.066(4) 0.003(3) 0.009(3) -0.010(3)
C37A 0.034(3) 0.035(3) 0.035(3) -0.0002(19) 0.0046(19) -0.0021(19)

loop_
_atom_type_symbol
_atom_type_description
_atom_type_scat_dispersion_real
_atom_type_scat_dispersion_imag
_atom_type_scat_source
C C 0.0033 0.0016 'International Tables Vol C Tables 4.2.6.8 and 6.1.1.4'
H H 0.0000 0.0000 'International Tables Vol C Tables 4.2.6.8 and 6.1.1.4'
Ho Ho -0.2175 4.6783 'International Tables Vol C Tables 4.2.6.8 and 6.1.1.4'
N N 0.0061 0.0033 'International Tables Vol C Tables 4.2.6.8 and 6.1.1.4'
O O 0.0106 0.0060 'International Tables Vol C Tables 4.2.6.8 and 6.1.1.4'

loop_
_geom_angle_atom_site_label_1
_geom_angle_atom_site_label_2
_geom_angle_atom_site_label_3
_geom_angle
_geom_angle_site_symmetry_1
_geom_angle_site_symmetry_3
O1 Ho1 O5 72.99(9) . .
O1 Ho1 O6 138.90(10) . .
O1 Ho1 O10 84.35(10) . .
O1 Ho1 O11 134.23(10) . .
O1 Ho1 O12 86.77(11) . .
O1 Ho1 N1 75.53(11) . .
O1 Ho1 N3 111.20(11) . .
O3 Ho1 O1 127.85(11) . .
O3 Ho1 O5 145.96(11) . .
O3 Ho1 O6 84.75(11) . .
O3 Ho1 O10 79.20(11) . .
O3 Ho1 O11 76.43(11) . .
O3 Ho1 O12 123.93(11) . .
O3 Ho1 N1 73.87(11) . .
O3 Ho1 N3 100.35(11) . .
O5 Ho1 O6 67.02(9) . .
O5 Ho1 O11 109.35(10) . .
O5 Ho1 O12 78.63(10) . .
O5 Ho1 N1 140.03(11) . .
O5 Ho1 N3 93.96(10) . .
O6 Ho1 O11 70.66(10) . .
O6 Ho1 O12 94.25(11) . .
O6 Ho1 N1 144.34(11) . .
O6 Ho1 N3 81.25(11) . .
O10 Ho1 O5 76.59(10) . .
O10 Ho1 O6 77.73(11) . .
O10 Ho1 O11 141.39(11) . .
O10 Ho1 O12 155.15(11) . .
O10 Ho1 N1 123.99(11) . .
O10 Ho1 N3 158.93(11) . .
O11 Ho1 N3 25.45(10) . .
O12 Ho1 O11 51.27(11) . .
O12 Ho1 N1 75.60(12) . .
O12 Ho1 N3 25.83(10) . .
N1 Ho1 O11 76.69(11) . .
N1 Ho1 N3 75.13(11) . .
O1 Ho2 O2 65.38(10) . .
O1 Ho2 O5 73.48(10) . .
O1 Ho2 O7 88.39(10) . 3_776
O1 Ho2 O8 76.51(10) . 3_776
O1 Ho2 N2 150.76(11) . .
O2 Ho2 O8 122.11(10) . 3_776
O5 Ho2 O2 127.19(10) . .
O5 Ho2 O8 75.50(10) . 3_776
O5 Ho2 N2 77.31(11) . .
O7 Ho2 O1 137.84(10) . .
O7 Ho2 O2 74.12(10) 3_776 .
O7 Ho2 O2 75.12(10) . .
O7 Ho2 O5 147.18(10) . .
O7 Ho2 O5 137.19(10) 3_776 .
O7 Ho2 O7 66.46(12) . 3_776
O7 Ho2 O8 62.50(10) 3_776 3_776
O7 Ho2 O8 115.54(10) . 3_776
O7 Ho2 N2 70.75(12) . .
O7 Ho2 N2 114.66(12) 3_776 .
O9 Ho2 O1 92.94(10) . .
O9 Ho2 O2 71.54(10) . .
O9 Ho2 O5 79.28(10) . .
O9 Ho2 O7 87.94(10) . .
O9 Ho2 O7 141.40(10) . 3_776
O9 Ho2 O8 154.52(10) . 3_776
O9 Ho2 N2 80.19(12) . .
N2 Ho2 O2 135.99(12) . .
N2 Ho2 O8 97.64(12) . 3_776
Ho1 O1 Ho2 107.21(11) . .
C1 O1 Ho1 125.9(2) . .
C1 O1 Ho2 119.9(2) . .
C2 O2 Ho2 112.3(2) . .
C2 O2 C3 117.1(3) . .
C3 O2 Ho2 129.8(3) . .
C15 O3 Ho1 137.3(3) . .
C14 O4 C16 115.5(3) . .
Ho2 O5 Ho1 101.14(10) . .
C17 O5 Ho1 118.6(2) . .
C17 O5 Ho2 128.4(2) . .
C18 O6 Ho1 119.1(2) . .
C18 O6 C19 117.3(3) . .
C19 O6 Ho1 123.3(3) . .
Ho2 O7 Ho2 113.54(12) . 3_776
C31 O7 Ho2 118.7(3) . 3_776
C31 O7 Ho2 127.7(3) . .
C30 O8 Ho2 109.2(3) . 3_776
C30 O8 C32 115.2(4) . .
C32 O8 Ho2 132.6(3) . 3_776
C33 O9 Ho2 132.1(3) . .
C33 O10 Ho1 137.9(3) . .
N3 O11 Ho1 94.8(2) . .
N3 O12 Ho1 98.3(2) . .
C8 N1 Ho1 116.2(3) . .
C9 N1 Ho1 127.8(3) . .
C9 N1 C8 116.0(4) . .
C24 N2 Ho2 115.5(3) . .
C25 N2 Ho2 127.0(3) . .
C25 N2 C24 116.7(4) . .
O11 N3 Ho1 59.8(2) . .
O11 N3 O12 115.6(4) . .
O12 N3 Ho1 55.8(2) . .
O13 N3 Ho1 177.2(3) . .
O13 N3 O11 122.8(4) . .
O13 N3 O12 121.6(4) . .
O1 C1 C2 119.6(4) . .
O1 C1 C7 121.0(4) . .
C2 C1 C7 119.5(4) . .
O2 C2 C1 114.7(4) . .
O2 C2 C4 124.3(4) . .
C1 C2 C4 121.0(4) . .
O2 C3 H3A 109.5 . .
O2 C3 H3B 109.5 . .
O2 C3 H3C 109.5 . .
H3A C3 H3B 109.5 . .
H3A C3 H3C 109.5 . .
H3B C3 H3C 109.5 . .
C2 C4 H4 120.2 . .
C5 C4 C2 119.6(4) . .
C5 C4 H4 120.2 . .
C4 C5 H5 120.2 . .
C6 C5 C4 119.6(4) . .
C6 C5 H5 120.2 . .
C5 C6 H6 119.4 . .
C5 C6 C7 121.2(5) . .
C7 C6 H6 119.4 . .
C1 C7 C6 119.2(4) . .
C1 C7 C8 118.0(4) . .
C6 C7 C8 122.6(4) . .
N1 C8 C7 108.3(4) . .
N1 C8 H8A 110.0 . .
N1 C8 H8B 110.0 . .
C7 C8 H8A 110.0 . .
C7 C8 H8B 110.0 . .
H8A C8 H8B 108.4 . .
N1 C9 H9 116.6 . .
N1 C9 C10 126.8(4) . .
C10 C9 H9 116.6 . .
C11 C10 C9 116.7(4) . .
C11 C10 C15 120.9(4) . .
C15 C10 C9 122.4(4) . .
C10 C11 H11 119.5 . .
C12 C11 C10 120.9(4) . .
C12 C11 H11 119.5 . .
C11 C12 H12 120.4 . .
C11 C12 C13 119.3(4) . .
C13 C12 H12 120.4 . .
C12 C13 H13 119.6 . .
C14 C13 C12 120.9(4) . .
C14 C13 H13 119.6 . .
O4 C14 C15 121.0(4) . .
C13 C14 O4 117.6(4) . .
C13 C14 C15 121.2(4) . .
O3 C15 C10 122.7(4) . .
O3 C15 C14 120.5(4) . .
C10 C15 C14 116.8(4) . .
O4 C16 H16A 109.5 . .
O4 C16 H16B 109.5 . .
O4 C16 H16C 109.5 . .
H16A C16 H16B 109.5 . .
H16A C16 H16C 109.5 . .
H16B C16 H16C 109.5 . .
O5 C17 C18 120.2(4) . .
O5 C17 C23 123.6(4) . .
C23 C17 C18 116.2(4) . .
O6 C18 C17 114.1(4) . .
C20 C18 O6 122.9(4) . .
C20 C18 C17 123.0(4) . .
O6 C19 H19A 109.5 . .
O6 C19 H19B 109.5 . .
O6 C19 H19C 109.5 . .
H19A C19 H19B 109.5 . .
H19A C19 H19C 109.5 . .
H19B C19 H19C 109.5 . .
C18 C20 H20 120.5 . .
C18 C20 C21 119.0(4) . .
C21 C20 H20 120.5 . .
C20 C21 H21 119.9 . .
C22 C21 C20 120.2(5) . .
C22 C21 H21 119.9 . .
C21 C22 H22 119.6 . .
C21 C22 C23 120.7(4) . .
C23 C22 H22 119.6 . .
C17 C23 C24 119.6(4) . .
C22 C23 C17 120.9(4) . .
C22 C23 C24 119.5(4) . .
N2 C24 C23 110.3(4) . .
N2 C24 H24A 109.6 . .
N2 C24 H24B 109.6 . .
C23 C24 H24A 109.6 . .
C23 C24 H24B 109.6 . .
H24A C24 H24B 108.1 . .
N2 C25 H25 116.9 . .
N2 C25 C26 126.1(5) . .
C26 C25 H25 116.9 . .
C27 C26 C25 121.1(5) . .
C27 C26 C31 118.7(5) . .
C31 C26 C25 120.1(4) . .
C26 C27 H27 119.5 . .
C28 C27 C26 121.0(5) . .
C28 C27 H27 119.5 . .
C27 C28 H28 119.6 . .
C27 C28 C29 120.8(5) . .
C29 C28 H28 119.6 . .
C28 C29 H29 120.7 . .
C30 C29 C28 118.6(5) . .
C30 C29 H29 120.7 . .
C29 C30 O8 126.0(4) . .
C29 C30 C31 121.3(5) . .
C31 C30 O8 112.7(4) . .
O7 C31 C26 123.0(4) . .
O7 C31 C30 117.6(4) . .
C26 C31 C30 119.4(4) . .
O8 C32 H32A 109.5 . .
O8 C32 H32B 109.5 . .
O8 C32 H32C 109.5 . .
H32A C32 H32B 109.5 . .
H32A C32 H32C 109.5 . .
H32B C32 H32C 109.5 . .
O9 C33 O10 123.9(4) . .
O9 C33 C34 116.2(4) . .
O10 C33 C34 119.8(4) . .
C33 C34 C35 108.2(4) . .
C33 C34 C36 107.3(4) . .
C33 C34 C37 111.7(6) . .
C36 C34 C35 107.3(4) . .
C36 C34 C37 101.6(6) . .
C37 C34 C35 119.7(6) . .
C37A C34 C33 111.7(6) . .
C37A C34 C35 102.8(6) . .
C37A C34 C36 118.8(6) . .
C34 C35 H35A 109.5 . .
C34 C35 H35B 109.5 . .
C34 C35 H35C 109.5 . .
H35A C35 H35B 109.5 . .
H35A C35 H35C 109.5 . .
H35B C35 H35C 109.5 . .
C34 C36 H36A 109.5 . .
C34 C36 H36B 109.5 . .
C34 C36 H36C 109.5 . .
H36A C36 H36B 109.5 . .
H36A C36 H36C 109.5 . .
H36B C36 H36C 109.5 . .
C34 C37 H37A 109.5 . .
C34 C37 H37B 109.5 . .
C34 C37 H37C 109.5 . .
H37A C37 H37B 109.5 . .
H37A C37 H37C 109.5 . .
H37B C37 H37C 109.5 . .
C38 O14 H14 109.5 . .
O14 C38 H38A 109.5 . .
O14 C38 H38B 109.5 . .
O14 C38 H38C 109.5 . .
H38A C38 H38B 109.5 . .
H38A C38 H38C 109.5 . .
H38B C38 H38C 109.5 . .
C34 C37A H37D 109.5 . .
C34 C37A H37E 109.5 . .
C34 C37A H37F 109.5 . .
H37D C37A H37E 109.5 . .
H37D C37A H37F 109.5 . .
H37E C37A H37F 109.5 . .

loop_
_geom_bond_atom_site_label_1
_geom_bond_atom_site_label_2
_geom_bond_distance
_geom_bond_site_symmetry_2
Ho1 O1 2.276(3) .
Ho1 O3 2.167(3) .
Ho1 O5 2.393(3) .
Ho1 O6 2.408(3) .
Ho1 O10 2.334(3) .
Ho1 O11 2.519(3) .
Ho1 O12 2.430(3) .
Ho1 N1 2.472(4) .
Ho1 N3 2.906(4) .
Ho2 O1 2.285(3) .
Ho2 O2 2.568(3) .
Ho2 O5 2.359(3) .
Ho2 O7 2.289(3) 3_776
Ho2 O7 2.268(3) .
Ho2 O8 2.618(3) 3_776
Ho2 O9 2.234(3) .
Ho2 N2 2.429(4) .
O1 C1 1.358(5) .
O2 C2 1.379(5) .
O2 C3 1.430(5) .
O3 C15 1.297(5) .
O4 C14 1.383(5) .
O4 C16 1.437(6) .
O5 C17 1.337(5) .
O6 C18 1.389(5) .
O6 C19 1.433(5) .
O7 Ho2 2.289(3) 3_776
O7 C31 1.324(5) .
O8 Ho2 2.618(3) 3_776
O8 C30 1.406(6) .
O8 C32 1.428(5) .
O9 C33 1.261(5) .
O10 C33 1.261(5) .
O11 N3 1.253(5) .
O12 N3 1.279(5) .
O13 N3 1.220(5) .
N1 C8 1.482(5) .
N1 C9 1.279(5) .
N2 C24 1.456(6) .
N2 C25 1.293(6) .
C1 C2 1.384(6) .
C1 C7 1.391(6) .
C2 C4 1.393(6) .
C3 H3A 0.9800 .
C3 H3B 0.9800 .
C3 H3C 0.9800 .
C4 H4 0.9500 .
C4 C5 1.382(7) .
C5 H5 0.9500 .
C5 C6 1.381(7) .
C6 H6 0.9500 .
C6 C7 1.393(6) .
C7 C8 1.502(6) .
C8 H8A 0.9900 .
C8 H8B 0.9900 .
C9 H9 0.9500 .
C9 C10 1.456(6) .
C10 C11 1.404(6) .
C10 C15 1.413(6) .
C11 H11 0.9500 .
C11 C12 1.369(6) .
C12 H12 0.9500 .
C12 C13 1.399(7) .
C13 H13 0.9500 .
C13 C14 1.378(6) .
C14 C15 1.423(6) .
C16 H16A 0.9800 .
C16 H16B 0.9800 .
C16 H16C 0.9800 .
C17 C18 1.409(6) .
C17 C23 1.400(6) .
C18 C20 1.372(6) .
C19 H19A 0.9800 .
C19 H19B 0.9800 .
C19 H19C 0.9800 .
C20 H20 0.9500 .
C20 C21 1.384(6) .
C21 H21 0.9500 .
C21 C22 1.371(7) .
C22 H22 0.9500 .
C22 C23 1.389(6) .
C23 C24 1.512(6) .
C24 H24A 0.9900 .
C24 H24B 0.9900 .
C25 H25 0.9500 .
C25 C26 1.454(7) .
C26 C27 1.393(7) .
C26 C31 1.394(6) .
C27 H27 0.9500 .
C27 C28 1.369(8) .
C28 H28 0.9500 .
C28 C29 1.392(8) .
C29 H29 0.9500 .
C29 C30 1.373(7) .
C30 C31 1.401(6) .
C32 H32A 0.9800 .
C32 H32B 0.9800 .
C32 H32C 0.9800 .
C33 C34 1.520(6) .
C34 C35 1.539(7) .
C34 C36 1.528(7) .
C34 C37 1.537(12) .
C34 C37A 1.500(12) .
C35 H35A 0.9800 .
C35 H35B 0.9800 .
C35 H35C 0.9800 .
C36 H36A 0.9800 .
C36 H36B 0.9800 .
C36 H36C 0.9800 .
C37 H37A 0.9800 .
C37 H37B 0.9800 .
C37 H37C 0.9800 .
O14 H14 0.8400 .
O14 C38 1.399(7) .
C38 H38A 0.9800 .
C38 H38B 0.9800 .
C38 H38C 0.9800 .
C37A H37D 0.9800 .
C37A H37E 0.9800 .
C37A H37F 0.9800 .

loop_
_geom_hbond_atom_site_label_D
_geom_hbond_atom_site_label_H
_geom_hbond_atom_site_label_A
_geom_hbond_distance_DH
_geom_hbond_distance_HA
_geom_hbond_distance_DA
_geom_hbond_angle_DHA
C16 H16B O3 0.98 2.21 2.852(6) 121.6
C19 H19A O3 0.98 2.57 3.207(6) 122.5
C19 H19C O14 0.98 2.60 3.244(6) 123.5
O14 H14 O4 0.84 2.42 3.119(6) 141.7

loop_
_geom_torsion_atom_site_label_1
_geom_torsion_atom_site_label_2
_geom_torsion_atom_site_label_3
_geom_torsion_atom_site_label_4
_geom_torsion
_geom_torsion_site_symmetry_1
Ho1 O1 C1 C2 -121.3(4) .
Ho1 O1 C1 C7 59.3(5) .
Ho1 O3 C15 C10 35.1(6) .
Ho1 O3 C15 C14 -145.2(3) .
Ho1 O5 C17 C18 -5.7(5) .
Ho1 O5 C17 C23 175.2(3) .
Ho1 O6 C18 C17 9.6(5) .
Ho1 O6 C18 C20 -172.0(3) .
Ho1 O10 C33 O9 -25.9(7) .
Ho1 O10 C33 C34 153.2(3) .
Ho1 O11 N3 O12 2.0(4) .
Ho1 O11 N3 O13 -178.9(4) .
Ho1 O12 N3 O11 -2.1(4) .
Ho1 O12 N3 O13 178.8(3) .
Ho1 N1 C8 C7 71.4(4) .
Ho1 N1 C9 C10 -3.5(7) .
Ho2 O1 C1 C2 25.6(5) .
Ho2 O1 C1 C7 -153.8(3) .
Ho2 O2 C2 C1 -18.6(5) .
Ho2 O2 C2 C4 160.9(4) .
Ho2 O5 C17 C18 -141.2(3) .
Ho2 O5 C17 C23 39.7(6) .
Ho2 O7 C31 C26 136.6(4) 3_776
Ho2 O7 C31 C26 -46.2(6) .
Ho2 O7 C31 C30 -41.2(5) 3_776
Ho2 O7 C31 C30 136.0(3) .
Ho2 O8 C30 C29 -152.5(4) 3_776
Ho2 O8 C30 C31 25.5(4) 3_776
Ho2 O9 C33 O10 13.4(6) .
Ho2 O9 C33 C34 -165.8(3) .
Ho2 N2 C24 C23 74.0(4) .
Ho2 N2 C25 C26 12.0(7) .
O1 C1 C2 O2 -1.8(6) .
O1 C1 C2 C4 178.7(4) .
O1 C1 C7 C6 -179.3(4) .
O1 C1 C7 C8 -4.3(6) .
O2 C2 C4 C5 -177.9(4) .
O4 C14 C15 O3 3.2(6) .
O4 C14 C15 C10 -177.1(4) .
O5 C17 C18 O6 -2.6(6) .
O5 C17 C18 C20 179.0(4) .
O5 C17 C23 C22 -178.4(4) .
O5 C17 C23 C24 1.5(6) .
O6 C18 C20 C21 -178.2(4) .
O8 C30 C31 O7 5.1(6) .
O8 C30 C31 C26 -172.8(4) .
O9 C33 C34 C35 -56.3(5) .
O9 C33 C34 C36 59.3(5) .
O9 C33 C34 C37 169.9(6) .
O9 C33 C34 C37A -168.8(6) .
O10 C33 C34 C35 124.5(5) .
O10 C33 C34 C36 -120.0(5) .
O10 C33 C34 C37 -9.4(8) .
O10 C33 C34 C37A 12.0(8) .
N1 C9 C10 C11 167.7(4) .
N1 C9 C10 C15 -11.0(7) .
N2 C25 C26 C27 -164.6(5) .
N2 C25 C26 C31 19.8(8) .
C1 C2 C4 C5 1.6(7) .
C1 C7 C8 N1 -62.2(5) .
C2 C1 C7 C6 1.3(7) .
C2 C1 C7 C8 176.4(4) .
C2 C4 C5 C6 -0.5(7) .
C3 O2 C2 C1 152.0(4) .
C3 O2 C2 C4 -28.5(6) .
C4 C5 C6 C7 -0.1(8) .
C5 C6 C7 C1 -0.3(7) .
C5 C6 C7 C8 -175.1(4) .
C6 C7 C8 N1 112.8(5) .
C7 C1 C2 O2 177.6(4) .
C7 C1 C2 C4 -1.9(7) .
C8 N1 C9 C10 176.8(4) .
C9 N1 C8 C7 -108.9(4) .
C9 C10 C11 C12 -176.7(4) .
C9 C10 C15 O3 -1.5(6) .
C9 C10 C15 C14 178.8(4) .
C10 C11 C12 C13 -2.0(7) .
C11 C10 C15 O3 179.9(4) .
C11 C10 C15 C14 0.2(6) .
C11 C12 C13 C14 -0.3(7) .
C12 C13 C14 O4 177.4(4) .
C12 C13 C14 C15 2.6(6) .
C13 C14 C15 O3 177.8(4) .
C13 C14 C15 C10 -2.5(6) .
C15 C10 C11 C12 2.0(7) .
C16 O4 C14 C13 129.7(4) .
C16 O4 C14 C15 -55.5(5) .
C17 C18 C20 C21 0.1(7) .
C17 C23 C24 N2 -61.9(5) .
C18 C17 C23 C22 2.4(6) .
C18 C17 C23 C24 -177.7(4) .
C18 C20 C21 C22 1.1(7) .
C19 O6 C18 C17 -176.2(4) .
C19 O6 C18 C20 2.2(6) .
C20 C21 C22 C23 -0.4(7) .
C21 C22 C23 C17 -1.4(7) .
C21 C22 C23 C24 178.7(4) .
C22 C23 C24 N2 118.0(5) .
C23 C17 C18 O6 176.6(4) .
C23 C17 C18 C20 -1.8(6) .
C24 N2 C25 C26 -178.8(4) .
C25 N2 C24 C23 -96.5(5) .
C25 C26 C27 C28 -177.9(5) .
C25 C26 C31 O7 -4.4(7) .
C25 C26 C31 C30 173.4(4) .
C26 C27 C28 C29 3.8(9) .
C27 C26 C31 O7 180.0(4) .
C27 C26 C31 C30 -2.3(7) .
C27 C28 C29 C30 -0.7(9) .
C28 C29 C30 O8 174.0(5) .
C28 C29 C30 C31 -3.9(8) .
C29 C30 C31 O7 -176.7(4) .
C29 C30 C31 C26 5.4(7) .
C31 C26 C27 C28 -2.2(8) .
C32 O8 C30 C29 10.5(7) .
C32 O8 C30 C31 -171.5(4) .
